data_4516747
loop_
_publ_author_name
'Lewis, Kyle G.'
'Ghosh, Subrata K.'
'Bhuvanesh, Nattamai'
'Gladysz, John A.'

_publ_section_title
;
 Cobalt(III) Werner Complexes with 1,2-Diphenylethylenediamine Ligands:
 Readily Available, Inexpensive, and Modular Chiral Hydrogen Bond Donor
 Catalysts for Enantioselective Organic Synthesis.
;
_journal_issue 1
_journal_name_full 'ACS central science'
_journal_page_first 50
_journal_page_last 56
_journal_paper_doi 10.1021/acscentsci.5b00035
_journal_volume 1
_journal_year 2015
_chemical_absolute_configuration ad
_chemical_formula_sum 'C84 H146 Cl6 Co2 N12 O25'
_chemical_formula_weight 2054.69
_space_group_IT_number 4
_space_group_name_Hall 'P 2yb'
_space_group_name_H-M_alt 'P 1 21 1'
_symmetry_cell_setting monoclinic
_symmetry_space_group_name_H-M 'P 1 21 1'
_atom_sites_solution_hydrogens geom
_atom_sites_solution_primary direct
_atom_sites_solution_secondary difmap
_audit_creation_method SHELXL-97
_cell_angle_alpha 90.00
_cell_angle_beta 90.887(3)
_cell_angle_gamma 90.00
_cell_formula_units_Z 2
_cell_length_a 12.0877(6)
_cell_length_b 25.0985(14)
_cell_length_c 16.8235(8)
_cell_measurement_reflns_used 9896
_cell_measurement_temperature 110(2)
_cell_measurement_theta_max 62.71
_cell_measurement_theta_min 3.16
_cell_volume 5103.4(5)
_computing_cell_refinement
; 
  CELL-NOW (Sheldrick, 2003) and SAINT (BRUKER-NONIUS, 2003) 
;
_computing_data_collection 'FRAMBO (BRUKER-NONIUS, 2003)'
_computing_data_reduction 'Bruker APEX2'
_computing_molecular_graphics Olex2
_computing_publication_material 'Bruker SHELXTL'
_computing_structure_refinement 'SHELXL-97 (Sheldrick, 2008)'
_computing_structure_solution 'SHELXS-97 (Sheldrick, 2008)'
_diffrn_ambient_temperature 110(2)
_diffrn_measured_fraction_theta_full 0.999
_diffrn_measured_fraction_theta_max 0.999
_diffrn_measurement_device_type 'BRUKER GADDS D8 Discover'
_diffrn_measurement_method 'phi and omega scans'
_diffrn_radiation_monochromator graphite
_diffrn_radiation_source 'fine-focus sealed tube'
_diffrn_radiation_type CuK\a
_diffrn_radiation_wavelength 1.54178
_diffrn_reflns_av_R_equivalents 0.0916
_diffrn_reflns_av_sigmaI/netI 0.0606
_diffrn_reflns_limit_h_max 13
_diffrn_reflns_limit_h_min -13
_diffrn_reflns_limit_k_max 27
_diffrn_reflns_limit_k_min -28
_diffrn_reflns_limit_l_max 18
_diffrn_reflns_limit_l_min -18
_diffrn_reflns_number 112447
_diffrn_reflns_theta_full 60.00
_diffrn_reflns_theta_max 60.00
_diffrn_reflns_theta_min 2.63
_diffrn_standards_decay_% 0
_diffrn_standards_interval_count 0
_diffrn_standards_number 0
_exptl_absorpt_coefficient_mu 4.607
_exptl_absorpt_correction_T_max 0.7386
_exptl_absorpt_correction_T_min 0.5260
_exptl_absorpt_correction_type multi-scan
_exptl_absorpt_process_details 'SADABS; (Sheldrick, 2006)'
_exptl_crystal_colour orange
_exptl_crystal_density_diffrn 1.337
_exptl_crystal_density_method 'not measured'
_exptl_crystal_description block
_exptl_crystal_F_000 2180
_exptl_crystal_size_max 0.16
_exptl_crystal_size_mid 0.15
_exptl_crystal_size_min 0.07
_refine_diff_density_max 0.972
_refine_diff_density_min -0.698
_refine_diff_density_rms 0.113
_refine_ls_abs_structure_details 'Flack H D (1983), Acta Cryst. A39, 876-881'
_refine_ls_abs_structure_Flack 0.069(5)
_refine_ls_extinction_method none
_refine_ls_goodness_of_fit_ref 1.149
_refine_ls_hydrogen_treatment constr
_refine_ls_matrix_type full
_refine_ls_number_parameters 1105
_refine_ls_number_reflns 14790
_refine_ls_number_restraints 265
_refine_ls_restrained_S_all 1.143
_refine_ls_R_factor_all 0.0807
_refine_ls_R_factor_gt 0.0746
_refine_ls_shift/su_max 0.001
_refine_ls_shift/su_mean 0.000
_refine_ls_structure_factor_coef Fsqd
_refine_ls_weighting_details 'calc w=1/[\s^2^(Fo^2^)+(0.0540P)^2^+30.8863P] where P=(Fo^2^+2Fc^2^)/3'
_refine_ls_weighting_scheme calc
_refine_ls_wR_factor_gt 0.1791
_refine_ls_wR_factor_ref 0.1830
_reflns_number_gt 13847
_reflns_number_total 14790
_reflns_threshold_expression >2sigma(I)
_cod_data_source_file oc5b00035_si_005.cif
_cod_data_source_block jgb
_cod_depositor_comments
;
The following automatic conversions were performed:

data item '_symmetry_cell_setting' value 'Monoclinic' was changed to
'monoclinic' in accordance with the
/home/saulius/struct/COD-crude-data/automatic-downloads/DataCite-retrospective/ACS/depositions/lib/dictionaries/cif_core.dic
dictionary named 'cif_core.dic' version 2.4.2 last updated on
2011-04-26.

Automatic conversion script
Id: cif_fix_values 6909 2019-04-08 15:41:33Z antanas 
;
_cod_original_sg_symbol_H-M P2(1)
_cod_database_code 4516747

loop_
_symmetry_equiv_pos_as_xyz
'x, y, z'
'-x, y+1/2, -z'

loop_
_atom_site_label
_atom_site_type_symbol
_atom_site_fract_x
_atom_site_fract_y
_atom_site_fract_z
_atom_site_U_iso_or_equiv
_atom_site_adp_type
_atom_site_occupancy
_atom_site_symmetry_multiplicity
_atom_site_calc_flag
_atom_site_refinement_flags
Co1 Co 0.60895(8) 0.59241(5) 0.32429(6) 0.0073(2) Uani 1 1 d .
N1 N 0.6495(4) 0.5921(3) 0.4368(3) 0.0102(4) Uani 1 1 d U
H1A H 0.6553 0.5574 0.4543 0.012 Uiso 1 1 calc R
H1B H 0.7175 0.6081 0.4437 0.012 Uiso 1 1 calc R
N2 N 0.5046(5) 0.6488(2) 0.3532(3) 0.0091(13) Uani 1 1 d .
H2A H 0.5106 0.6768 0.3181 0.011 Uiso 1 1 calc R
H2B H 0.4334 0.6359 0.3496 0.011 Uiso 1 1 calc R
N3 N 0.7225(5) 0.6458(2) 0.3019(3) 0.0102(4) Uani 1 1 d U
H3A H 0.7159 0.6735 0.3372 0.012 Uiso 1 1 calc R
H3B H 0.7912 0.6307 0.3097 0.012 Uiso 1 1 calc R
N4 N 0.5729(4) 0.5989(3) 0.2111(3) 0.0123(13) Uani 1 1 d .
H4A H 0.5561 0.5658 0.1907 0.015 Uiso 1 1 calc R
H4B H 0.5115 0.6203 0.2045 0.015 Uiso 1 1 calc R
N5 N 0.7107(5) 0.5333(2) 0.3039(3) 0.0102(4) Uani 1 1 d U
H5A H 0.7506 0.5407 0.2591 0.012 Uiso 1 1 calc R
H5B H 0.7598 0.5302 0.3460 0.012 Uiso 1 1 calc R
N6 N 0.4981(5) 0.5360(2) 0.3389(3) 0.0102(4) Uani 1 1 d U
H6A H 0.4598 0.5426 0.3847 0.012 Uiso 1 1 calc R
H6B H 0.4483 0.5369 0.2970 0.012 Uiso 1 1 calc R
C1 C 0.5651(6) 0.6211(3) 0.4857(4) 0.0106(12) Uani 1 1 d U
H1 H 0.5002 0.5968 0.4927 0.013 Uiso 1 1 calc R
C2 C 0.6090(6) 0.6357(3) 0.5668(4) 0.0135(12) Uani 1 1 d U
C3 C 0.5737(6) 0.6094(3) 0.6349(4) 0.0151(14) Uani 1 1 d U
H3 H 0.5205 0.5817 0.6300 0.018 Uiso 1 1 calc R
C4 C 0.6140(6) 0.6226(4) 0.7080(4) 0.0212(19) Uani 1 1 d .
H4 H 0.5881 0.6041 0.7533 0.025 Uiso 1 1 calc R
C5 C 0.6917(6) 0.6624(3) 0.7181(4) 0.0181(18) Uani 1 1 d .
H5 H 0.7183 0.6715 0.7698 0.022 Uiso 1 1 calc R
C6 C 0.7306(6) 0.6890(4) 0.6513(4) 0.0218(16) Uani 1 1 d U
H6 H 0.7852 0.7160 0.6569 0.026 Uiso 1 1 calc R
C7 C 0.6887(6) 0.6756(3) 0.5762(5) 0.0192(14) Uani 1 1 d U
H7 H 0.7147 0.6938 0.5307 0.023 Uiso 1 1 calc R
C8 C 0.5271(6) 0.6683(3) 0.4358(4) 0.0117(13) Uani 1 1 d U
H8 H 0.5892 0.6946 0.4339 0.014 Uiso 1 1 calc R
C9 C 0.4285(6) 0.6955(3) 0.4730(4) 0.0123(13) Uani 1 1 d U
C10 C 0.3258(6) 0.6708(3) 0.4742(5) 0.0206(16) Uani 1 1 d U
H10 H 0.3160 0.6372 0.4489 0.025 Uiso 1 1 calc R
C11 C 0.2371(7) 0.6948(3) 0.5119(5) 0.026(2) Uani 1 1 d .
H11 H 0.1666 0.6780 0.5114 0.031 Uiso 1 1 calc R
C12 C 0.2519(8) 0.7425(4) 0.5496(5) 0.031(2) Uani 1 1 d .
H12 H 0.1917 0.7588 0.5759 0.037 Uiso 1 1 calc R
C13 C 0.3527(7) 0.7666(3) 0.5498(5) 0.024(2) Uani 1 1 d .
H13 H 0.3629 0.7993 0.5775 0.028 Uiso 1 1 calc R
C14 C 0.4403(7) 0.7442(3) 0.5103(5) 0.0230(19) Uani 1 1 d .
H14 H 0.5092 0.7624 0.5088 0.028 Uiso 1 1 calc R
C15 C 0.7143(6) 0.6671(3) 0.2186(4) 0.0102(4) Uani 1 1 d U
H15 H 0.6613 0.6977 0.2177 0.012 Uiso 1 1 calc R
C16 C 0.8254(5) 0.6864(3) 0.1889(4) 0.0091(15) Uani 1 1 d .
C17 C 0.8305(6) 0.7322(3) 0.1449(6) 0.027(2) Uani 1 1 d .
H17 H 0.7652 0.7526 0.1360 0.033 Uiso 1 1 calc R
C18 C 0.9300(7) 0.7494(4) 0.1130(6) 0.042(3) Uani 1 1 d .
H18 H 0.9321 0.7804 0.0807 0.050 Uiso 1 1 calc R
C19 C 1.0251(7) 0.7210(4) 0.1288(6) 0.031(2) Uani 1 1 d .
H19 H 1.0943 0.7330 0.1096 0.037 Uiso 1 1 calc R
C20 C 1.0186(6) 0.6752(3) 0.1724(5) 0.0206(18) Uani 1 1 d .
H20 H 1.0841 0.6554 0.1830 0.025 Uiso 1 1 calc R
C21 C 0.9200(6) 0.6572(4) 0.2013(5) 0.0205(18) Uani 1 1 d .
H21 H 0.9173 0.6246 0.2298 0.025 Uiso 1 1 calc R
C22 C 0.6661(6) 0.6219(3) 0.1672(4) 0.0102(4) Uani 1 1 d U
H22 H 0.7242 0.5938 0.1624 0.012 Uiso 1 1 calc R
C23 C 0.6347(5) 0.6403(3) 0.0834(4) 0.0083(15) Uani 1 1 d .
C24 C 0.5471(6) 0.6747(3) 0.0709(4) 0.0130(14) Uani 1 1 d U
H24 H 0.5076 0.6886 0.1146 0.016 Uiso 1 1 calc R
C25 C 0.5169(6) 0.6890(3) -0.0073(4) 0.0102(4) Uani 1 1 d U
H25 H 0.4567 0.7128 -0.0158 0.012 Uiso 1 1 calc R
C26 C 0.5724(6) 0.6693(3) -0.0717(4) 0.0177(18) Uani 1 1 d .
H26 H 0.5505 0.6788 -0.1243 0.021 Uiso 1 1 calc R
C27 C 0.6615(6) 0.6351(3) -0.0582(5) 0.0199(18) Uani 1 1 d .
H27 H 0.7028 0.6222 -0.1018 0.024 Uiso 1 1 calc R
C28 C 0.6905(6) 0.6196(3) 0.0193(4) 0.0149(17) Uani 1 1 d .
H28 H 0.7488 0.5948 0.0279 0.018 Uiso 1 1 calc R
C29 C 0.6509(6) 0.4819(3) 0.2927(4) 0.0100(13) Uani 1 1 d U
H29 H 0.6250 0.4805 0.2360 0.012 Uiso 1 1 calc R
C30 C 0.7238(6) 0.4347(3) 0.3063(4) 0.0142(14) Uani 1 1 d U
C31 C 0.7389(6) 0.3962(3) 0.2478(5) 0.0200(14) Uani 1 1 d U
H31 H 0.7048 0.4005 0.1970 0.024 Uiso 1 1 calc R
C32 C 0.8037(7) 0.3518(3) 0.2637(5) 0.0240(14) Uani 1 1 d U
H32 H 0.8106 0.3250 0.2242 0.029 Uiso 1 1 calc R
C33 C 0.8585(7) 0.3457(3) 0.3360(5) 0.0254(17) Uani 1 1 d U
H33 H 0.9050 0.3158 0.3453 0.031 Uiso 1 1 calc R
C34 C 0.8445(7) 0.3841(3) 0.3950(5) 0.025(2) Uani 1 1 d .
H34 H 0.8806 0.3804 0.4453 0.030 Uiso 1 1 calc R
C35 C 0.7775(6) 0.4276(3) 0.3796(5) 0.0160(17) Uani 1 1 d .
H35 H 0.7677 0.4535 0.4200 0.019 Uiso 1 1 calc R
C36 C 0.5487(6) 0.4821(3) 0.3439(4) 0.0119(16) Uani 1 1 d .
H36 H 0.5748 0.4772 0.4001 0.014 Uiso 1 1 calc R
C37 C 0.4729(6) 0.4357(3) 0.3246(4) 0.0144(17) Uani 1 1 d .
C38 C 0.4152(6) 0.4342(3) 0.2530(4) 0.0162(17) Uani 1 1 d .
H38 H 0.4178 0.4641 0.2185 0.019 Uiso 1 1 calc R
C39 C 0.3545(6) 0.3904(3) 0.2308(5) 0.0212(19) Uani 1 1 d .
H39 H 0.3164 0.3903 0.1810 0.025 Uiso 1 1 calc R
C40 C 0.3482(6) 0.3464(3) 0.2800(5) 0.0214(18) Uani 1 1 d .
H40 H 0.3056 0.3161 0.2650 0.026 Uiso 1 1 calc R
C41 C 0.4072(7) 0.3478(4) 0.3540(5) 0.025(2) Uani 1 1 d .
H41 H 0.4044 0.3182 0.3891 0.030 Uiso 1 1 calc R
C42 C 0.4679(6) 0.3917(3) 0.3743(4) 0.0148(16) Uani 1 1 d .
H42 H 0.5075 0.3921 0.4235 0.018 Uiso 1 1 calc R
Co2 Co 0.11574(8) 0.50421(5) 0.82055(6) 0.0076(2) Uani 1 1 d .
N7 N 0.0770(4) 0.5046(3) 0.9342(3) 0.0102(4) Uani 1 1 d U
H7A H 0.0717 0.5392 0.9519 0.012 Uiso 1 1 calc R
H7B H 0.0093 0.4885 0.9406 0.012 Uiso 1 1 calc R
N8 N 0.2186(5) 0.4472(2) 0.8511(3) 0.0108(12) Uani 1 1 d U
H8A H 0.2130 0.4198 0.8151 0.013 Uiso 1 1 calc R
H8B H 0.2900 0.4600 0.8503 0.013 Uiso 1 1 calc R
N9 N 0.0005(5) 0.4519(2) 0.7956(3) 0.0102(13) Uani 1 1 d .
H9A H -0.0007 0.4265 0.8350 0.012 Uiso 1 1 calc R
H9B H -0.0673 0.4686 0.7944 0.012 Uiso 1 1 calc R
N10 N 0.1517(4) 0.4973(3) 0.7084(3) 0.0102(4) Uani 1 1 d .
H10A H 0.1627 0.5306 0.6871 0.012 Uiso 1 1 calc R
H10B H 0.2163 0.4783 0.7037 0.012 Uiso 1 1 calc R
N11 N 0.0152(5) 0.5644(3) 0.7979(4) 0.0155(14) Uani 1 1 d .
H11A H -0.0262 0.5570 0.7529 0.019 Uiso 1 1 calc R
H11B H -0.0327 0.5684 0.8395 0.019 Uiso 1 1 calc R
N12 N 0.2281(5) 0.5599(2) 0.8362(3) 0.0101(13) Uani 1 1 d .
H12A H 0.2675 0.5530 0.8823 0.012 Uiso 1 1 calc R
H12B H 0.2767 0.5589 0.7947 0.012 Uiso 1 1 calc R
C43 C 0.1635(6) 0.4755(3) 0.9822(4) 0.0107(12) Uani 1 1 d U
H43 H 0.2301 0.4988 0.9887 0.013 Uiso 1 1 calc R
C44 C 0.1215(6) 0.4604(3) 1.0638(4) 0.0113(12) Uani 1 1 d U
C45 C 0.1626(6) 0.4878(3) 1.1314(4) 0.0106(14) Uani 1 1 d U
H45 H 0.2156 0.5154 1.1255 0.013 Uiso 1 1 calc R
C46 C 0.1260(6) 0.4745(3) 1.2049(5) 0.0180(17) Uani 1 1 d .
H46 H 0.1532 0.4935 1.2499 0.022 Uiso 1 1 calc R
C47 C 0.0500(6) 0.4339(3) 1.2155(4) 0.0184(18) Uani 1 1 d .
H47 H 0.0266 0.4246 1.2674 0.022 Uiso 1 1 calc R
C48 C 0.0087(6) 0.4071(3) 1.1495(4) 0.0151(15) Uani 1 1 d U
H48 H -0.0442 0.3795 1.1562 0.018 Uiso 1 1 calc R
C49 C 0.0434(6) 0.4200(3) 1.0743(4) 0.0139(13) Uani 1 1 d U
H49 H 0.0142 0.4014 1.0295 0.017 Uiso 1 1 calc R
C50 C 0.1939(5) 0.4267(3) 0.9330(4) 0.0093(11) Uani 1 1 d U
H50 H 0.1265 0.4036 0.9285 0.011 Uiso 1 1 calc R
C51 C 0.2849(5) 0.3937(3) 0.9701(4) 0.0102(4) Uani 1 1 d U
C52 C 0.3915(6) 0.4154(3) 0.9827(4) 0.0157(14) Uani 1 1 d U
H52 H 0.4079 0.4506 0.9657 0.019 Uiso 1 1 calc R
C53 C 0.4719(7) 0.3848(4) 1.0203(6) 0.029(2) Uani 1 1 d .
H53 H 0.5422 0.3998 1.0325 0.035 Uiso 1 1 calc R
C54 C 0.4507(7) 0.3338(4) 1.0395(5) 0.028(2) Uani 1 1 d .
H54 H 0.5089 0.3121 1.0599 0.034 Uiso 1 1 calc R
C55 C 0.3495(7) 0.3131(3) 1.0304(6) 0.029(2) Uani 1 1 d .
H55 H 0.3348 0.2778 1.0480 0.035 Uiso 1 1 calc R
C56 C 0.2658(6) 0.3433(3) 0.9949(4) 0.0164(14) Uani 1 1 d U
H56 H 0.1941 0.3283 0.9881 0.020 Uiso 1 1 calc R
C57 C 0.0194(6) 0.4257(3) 0.7178(4) 0.0088(15) Uani 1 1 d .
H57 H 0.0795 0.3987 0.7250 0.011 Uiso 1 1 calc R
C58 C -0.0808(6) 0.3982(3) 0.6845(4) 0.0102(4) Uani 1 1 d .
C59 C -0.0700(8) 0.3530(4) 0.6413(6) 0.035(2) Uani 1 1 d .
H59 H 0.0013 0.3378 0.6348 0.042 Uiso 1 1 calc R
C60 C -0.1636(8) 0.3279(4) 0.6054(5) 0.039(3) Uani 1 1 d .
H60 H -0.1557 0.2958 0.5760 0.047 Uiso 1 1 calc R
C61 C -0.2642(8) 0.3506(5) 0.6141(5) 0.039(3) Uani 1 1 d .
H61 H -0.3270 0.3338 0.5903 0.047 Uiso 1 1 calc R
C62 C -0.2787(7) 0.3964(4) 0.6556(6) 0.035(2) Uani 1 1 d .
H62 H -0.3507 0.4111 0.6603 0.042 Uiso 1 1 calc R
C63 C -0.1889(7) 0.4218(3) 0.6910(5) 0.028(2) Uani 1 1 d .
H63 H -0.1985 0.4543 0.7192 0.033 Uiso 1 1 calc R
C64 C 0.0611(5) 0.4697(3) 0.6630(4) 0.0100(15) Uani 1 1 d .
H64 H -0.0005 0.4958 0.6548 0.012 Uiso 1 1 calc R
C65 C 0.0980(6) 0.4512(3) 0.5819(4) 0.0120(13) Uani 1 1 d U
C66 C 0.1829(6) 0.4154(3) 0.5736(4) 0.0178(15) Uani 1 1 d U
H66 H 0.2205 0.4022 0.6195 0.021 Uiso 1 1 calc R
C67 C 0.2143(7) 0.3984(4) 0.4990(5) 0.029(2) Uani 1 1 d .
H67 H 0.2696 0.3718 0.4941 0.035 Uiso 1 1 calc R
C68 C 0.1651(6) 0.4204(4) 0.4307(4) 0.0199(18) Uani 1 1 d .
H68 H 0.1902 0.4113 0.3792 0.024 Uiso 1 1 calc R
C69 C 0.0785(7) 0.4558(3) 0.4407(4) 0.0185(18) Uani 1 1 d .
H69 H 0.0414 0.4695 0.3949 0.022 Uiso 1 1 calc R
C70 C 0.0444(6) 0.4721(3) 0.5146(4) 0.0113(14) Uani 1 1 d U
H70 H -0.0144 0.4969 0.5198 0.014 Uiso 1 1 calc R
C71 C 0.0763(5) 0.6154(3) 0.7860(4) 0.0109(13) Uani 1 1 d U
H71 H 0.1016 0.6167 0.7297 0.013 Uiso 1 1 calc R
C72 C 0.0064(6) 0.6641(3) 0.8016(4) 0.0102(4) Uani 1 1 d U
C73 C 0.0073(6) 0.7071(3) 0.7486(5) 0.0150(14) Uani 1 1 d U
H73 H 0.0468 0.7044 0.7003 0.018 Uiso 1 1 calc R
C74 C -0.0482(7) 0.7527(3) 0.7658(5) 0.026(2) Uani 1 1 d .
H74 H -0.0474 0.7811 0.7285 0.031 Uiso 1 1 calc R
C75 C -0.1064(7) 0.7593(3) 0.8363(5) 0.0214(18) Uani 1 1 d .
H75 H -0.1431 0.7917 0.8481 0.026 Uiso 1 1 calc R
C76 C -0.1081(6) 0.7163(3) 0.8884(5) 0.0215(19) Uani 1 1 d .
H76 H -0.1478 0.7194 0.9364 0.026 Uiso 1 1 calc R
C77 C -0.0535(6) 0.6693(3) 0.8722(4) 0.0155(14) Uani 1 1 d U
H77 H -0.0565 0.6404 0.9087 0.019 Uiso 1 1 calc R
C78 C 0.1788(6) 0.6141(3) 0.8410(4) 0.0139(16) Uani 1 1 d .
H78 H 0.1533 0.6195 0.8967 0.017 Uiso 1 1 calc R
C79 C 0.2576(6) 0.6586(3) 0.8220(4) 0.0123(13) Uani 1 1 d U
C80 C 0.3225(6) 0.6565(3) 0.7542(5) 0.0151(15) Uani 1 1 d U
H80 H 0.3223 0.6256 0.7216 0.018 Uiso 1 1 calc R
C81 C 0.3880(6) 0.7006(3) 0.7347(5) 0.0197(18) Uani 1 1 d .
H81 H 0.4334 0.6988 0.6892 0.024 Uiso 1 1 calc R
C82 C 0.3882(6) 0.7452(3) 0.7788(5) 0.0229(19) Uani 1 1 d .
H82 H 0.4312 0.7751 0.7633 0.028 Uiso 1 1 calc R
C83 C 0.3256(6) 0.7477(3) 0.8468(5) 0.0203(19) Uani 1 1 d .
H83 H 0.3278 0.7786 0.8793 0.024 Uiso 1 1 calc R
C84 C 0.2589(6) 0.7046(3) 0.8680(4) 0.0132(14) Uani 1 1 d U
H84 H 0.2144 0.7067 0.9139 0.016 Uiso 1 1 calc R
Cl1 Cl 0.30797(13) 0.60521(8) 0.23378(10) 0.0184(4) Uani 1 1 d .
Cl2 Cl 0.80900(15) 0.51614(8) 0.88516(12) 0.0254(5) Uani 1 1 d .
Cl3 Cl 0.76984(16) 0.35723(9) 0.02850(12) 0.0261(5) Uani 1 1 d .
Cl4 Cl 0.2371(2) 0.26182(9) 0.61770(14) 0.0395(6) Uani 1 1 d .
Cl5 Cl 0.41487(15) 0.49961(9) 0.73483(11) 0.0249(5) Uani 1 1 d .
Cl6 Cl 0.91871(13) 0.58562(8) 0.39940(10) 0.0162(4) Uani 1 1 d .
O1 O 0.0543(5) 0.5982(2) 0.0239(3) 0.0330(15) Uani 1 1 d .
H1C H 0.0023 0.5940 0.0568 0.049 Uiso 1 1 d R
H1D H 0.0370 0.6228 -0.0088 0.049 Uiso 1 1 d R
O2 O 0.9435(4) 0.3633(2) 0.8944(3) 0.0220(12) Uani 1 1 d .
H2C H 1.0099 0.3745 0.8973 0.033 Uiso 1 1 d R
H2D H 0.9333 0.3471 0.8505 0.033 Uiso 1 1 d R
O3 O 0.7798(6) 0.3064(3) 0.8070(4) 0.054(2) Uani 1 1 d .
H3C H 0.7261 0.2876 0.7897 0.081 Uiso 1 1 d R
H3D H 0.7564 0.3283 0.8415 0.081 Uiso 1 1 d R
O4 O 0.2570(5) 0.3501(3) 0.7626(3) 0.0335(15) Uani 1 1 d .
H4C H 0.2730 0.3238 0.7333 0.050 Uiso 1 1 d R
H4D H 0.1964 0.3441 0.7859 0.050 Uiso 1 1 d R
O5 O 0.4859(14) 0.3855(6) 0.7689(9) 0.029(4) Uani 0.37 1 d P
H5C H 0.4982 0.3667 0.7264 0.044 Uiso 0.37 1 d PR
H5D H 0.4790 0.4189 0.7560 0.044 Uiso 0.37 1 d PR
O6 O 0.6594(9) 0.3938(3) 0.8602(5) 0.080(3) Uani 1 1 d .
H6C H 0.6118 0.3898 0.8230 0.120 Uiso 1 1 d R
H6D H 0.6325 0.3831 0.9038 0.120 Uiso 1 1 d R
O7 O 0.4670(10) 0.3178(6) 0.8364(7) 0.062(4) Uani 0.63 1 d P
H7C H 0.4361 0.2906 0.8590 0.094 Uiso 0.63 1 d PR
H7D H 0.4327 0.3247 0.7917 0.094 Uiso 0.63 1 d PR
O8 O 0.4419(6) 0.3429(3) 0.6015(4) 0.054(2) Uani 1 1 d .
H8C H 0.4446 0.3244 0.5592 0.081 Uiso 1 1 d R
H8D H 0.4699 0.3253 0.6400 0.081 Uiso 1 1 d R
O9 O 0.2282(6) 0.7206(3) 0.2980(4) 0.0471(19) Uani 1 1 d .
H9C H 0.1816 0.7196 0.3352 0.071 Uiso 1 1 d R
H9D H 0.2463 0.6890 0.2853 0.071 Uiso 1 1 d R
O10 O 1.0151(6) 0.7088(3) 0.3807(4) 0.053(2) Uani 1 1 d .
H10C H 0.9666 0.7286 0.3584 0.079 Uiso 1 1 d R
H10D H 1.0015 0.6764 0.3698 0.079 Uiso 1 1 d R
O11 O 0.9605(6) 0.7381(3) 0.5363(5) 0.057(2) Uani 1 1 d .
H11C H 0.9601 0.7052 0.5481 0.085 Uiso 1 1 d R
H11D H 0.9482 0.7418 0.4867 0.085 Uiso 1 1 d R
O12 O 0.5290(9) 0.2511(4) 0.7228(8) 0.116(5) Uani 1 1 d .
H12C H 0.4704 0.2328 0.7276 0.173 Uiso 1 1 d R
H12D H 0.5244 0.2792 0.7509 0.173 Uiso 1 1 d R
O13 O 0.3002(5) 0.7515(2) 0.0631(4) 0.0313(15) Uani 1 1 d .
H13A H 0.2870 0.7183 0.0609 0.047 Uiso 1 1 d R
H13B H 0.2750 0.7665 0.0213 0.047 Uiso 1 1 d R
O14 O 0.2626(5) 0.6424(2) 0.0576(3) 0.0268(14) Uani 1 1 d .
H14A H 0.1994 0.6290 0.0472 0.040 Uiso 1 1 d R
H14B H 0.2751 0.6324 0.1052 0.040 Uiso 1 1 d R
O15 O 0.3821(4) 0.5619(2) 0.9788(3) 0.0229(13) Uani 1 1 d .
H15A H 0.4256 0.5384 0.9606 0.034 Uiso 1 1 d R
H15B H 0.3560 0.5513 1.0226 0.034 Uiso 1 1 d R
O16 O 0.5492(6) 0.5181(5) 0.8899(4) 0.095(4) Uani 1 1 d .
H16A H 0.5108 0.5277 0.8496 0.142 Uiso 1 1 d R
H16B H 0.6094 0.5043 0.8745 0.142 Uiso 1 1 d R
O17 O 0.1967(5) 0.5819(2) 0.6055(3) 0.0260(13) Uani 1 1 d .
H17A H 0.2437 0.5701 0.5728 0.039 Uiso 1 1 d R
H17B H 0.2152 0.6132 0.6202 0.039 Uiso 1 1 d R
O18 O 0.9788(5) 0.6274(3) 0.5680(4) 0.0355(16) Uani 1 1 d .
H18A H 0.9622 0.6161 0.5217 0.053 Uiso 1 1 d R
H18B H 1.0421 0.6144 0.5791 0.053 Uiso 1 1 d R
O19 O 0.8616(5) 0.5280(3) 0.1662(3) 0.0302(15) Uani 1 1 d .
H19A H 0.8903 0.4980 0.1549 0.045 Uiso 1 1 d R
H19B H 0.8944 0.5525 0.1410 0.045 Uiso 1 1 d R
O20 O 0.7342(4) 0.4761(3) 0.0525(3) 0.0283(14) Uani 1 1 d .
H20A H 0.7608 0.4954 0.0160 0.042 Uiso 1 1 d R
H20B H 0.7620 0.4854 0.0971 0.042 Uiso 1 1 d R
O21 O 0.5270(4) 0.5124(2) 0.1061(3) 0.0172(12) Uani 1 1 d .
H21A H 0.4916 0.5271 0.0680 0.026 Uiso 1 1 d R
H21B H 0.5142 0.4791 0.1058 0.026 Uiso 1 1 d R
O22 O 0.1809(5) 0.5666(3) 0.3850(4) 0.0368(16) Uani 1 1 d .
H22A H 0.2010 0.5852 0.3455 0.055 Uiso 1 1 d R
H22B H 0.1298 0.5828 0.4092 0.055 Uiso 1 1 d R
O23 O 0.3498(5) 0.5311(2) 0.4801(3) 0.0253(13) Uani 1 1 d .
H23A H 0.3663 0.4992 0.4924 0.038 Uiso 1 1 d R
H23B H 0.3004 0.5310 0.4435 0.038 Uiso 1 1 d R
O24 O 0.8516(4) 0.5591(2) 0.6596(3) 0.0259(13) Uani 1 1 d .
H24A H 0.8905 0.5799 0.6316 0.039 Uiso 1 1 d R
H24B H 0.8213 0.5321 0.6378 0.039 Uiso 1 1 d R
O25 O 0.6786(5) 0.4986(3) 0.5334(3) 0.0383(17) Uani 1 1 d .
H25A H 0.7185 0.4971 0.5754 0.057 Uiso 1 1 d R
H25B H 0.6172 0.4832 0.5415 0.057 Uiso 1 1 d R
O26 O 0.4723(5) 0.4522(3) 0.5706(3) 0.0310(15) Uani 1 1 d .
H26A H 0.4632 0.4191 0.5795 0.046 Uiso 1 1 d R
H26B H 0.4567 0.4653 0.6156 0.046 Uiso 1 1 d R

loop_
_atom_site_aniso_label
_atom_site_aniso_U_11
_atom_site_aniso_U_22
_atom_site_aniso_U_33
_atom_site_aniso_U_23
_atom_site_aniso_U_13
_atom_site_aniso_U_12
Co1 0.0025(5) 0.0166(6) 0.0027(5) 0.0007(5) -0.0016(4) 0.0009(5)
N1 0.0062(7) 0.0173(8) 0.0068(7) 0.0032(7) -0.0037(6) -0.0007(7)
N2 0.004(3) 0.009(3) 0.014(3) -0.002(2) -0.003(2) 0.004(2)
N3 0.0062(7) 0.0173(8) 0.0068(7) 0.0032(7) -0.0037(6) -0.0007(7)
N4 0.003(3) 0.023(4) 0.011(3) 0.001(3) -0.004(2) 0.002(3)
N5 0.0062(7) 0.0173(8) 0.0068(7) 0.0032(7) -0.0037(6) -0.0007(7)
N6 0.0062(7) 0.0173(8) 0.0068(7) 0.0032(7) -0.0037(6) -0.0007(7)
C1 0.008(2) 0.022(3) 0.001(2) -0.003(2) -0.001(2) -0.004(2)
C2 0.008(2) 0.027(3) 0.006(2) -0.003(2) 0.003(2) -0.001(2)
C3 0.008(3) 0.029(4) 0.009(3) 0.001(3) 0.004(2) -0.004(3)
C4 0.018(4) 0.040(5) 0.006(4) -0.005(3) 0.004(3) 0.001(4)
C5 0.011(4) 0.033(5) 0.010(4) -0.008(3) 0.002(3) 0.009(3)
C6 0.017(3) 0.038(4) 0.011(3) -0.005(3) -0.006(3) -0.003(3)
C7 0.014(3) 0.033(3) 0.011(3) 0.001(3) 0.002(2) -0.001(3)
C8 0.011(3) 0.019(3) 0.004(3) -0.003(2) 0.002(2) -0.003(2)
C9 0.014(3) 0.013(3) 0.010(3) -0.001(2) 0.005(2) -0.002(2)
C10 0.019(3) 0.018(4) 0.025(4) -0.003(3) 0.011(3) -0.001(3)
C11 0.015(4) 0.021(5) 0.042(5) 0.011(4) 0.012(4) 0.001(3)
C12 0.045(6) 0.034(6) 0.015(4) 0.004(4) 0.017(4) 0.014(4)
C13 0.039(5) 0.015(4) 0.017(4) -0.009(3) -0.007(4) 0.021(4)
C14 0.021(4) 0.032(5) 0.016(4) 0.002(4) -0.007(3) 0.000(4)
C15 0.0062(7) 0.0173(8) 0.0068(7) 0.0032(7) -0.0037(6) -0.0007(7)
C16 0.007(3) 0.012(4) 0.008(4) 0.001(3) -0.006(3) 0.001(3)
C17 0.003(4) 0.024(5) 0.055(6) 0.005(4) -0.004(4) -0.001(3)
C18 0.019(5) 0.047(7) 0.059(7) 0.031(5) -0.010(4) -0.016(4)
C19 0.015(4) 0.037(6) 0.042(6) -0.004(4) -0.004(4) -0.014(4)
C20 0.013(4) 0.035(5) 0.013(4) -0.002(4) 0.000(3) 0.009(4)
C21 0.022(4) 0.029(5) 0.010(4) 0.002(3) -0.002(3) 0.001(4)
C22 0.0062(7) 0.0173(8) 0.0068(7) 0.0032(7) -0.0037(6) -0.0007(7)
C23 0.004(3) 0.011(4) 0.009(4) 0.004(3) -0.002(3) -0.001(3)
C24 0.012(3) 0.019(3) 0.008(3) 0.006(3) -0.001(3) 0.003(3)
C25 0.0062(7) 0.0173(8) 0.0068(7) 0.0032(7) -0.0037(6) -0.0007(7)
C26 0.013(4) 0.037(5) 0.003(4) 0.003(3) -0.004(3) -0.006(3)
C27 0.016(4) 0.029(5) 0.015(4) 0.003(3) 0.009(3) 0.011(3)
C28 0.011(4) 0.028(5) 0.006(4) 0.004(3) 0.001(3) -0.003(3)
C29 0.009(3) 0.011(3) 0.010(3) 0.002(2) -0.003(2) -0.005(2)
C30 0.017(3) 0.014(3) 0.013(3) -0.004(3) 0.012(3) -0.006(3)
C31 0.023(3) 0.020(3) 0.018(3) -0.002(3) 0.013(3) -0.004(3)
C32 0.027(3) 0.018(3) 0.028(3) -0.004(3) 0.021(3) -0.005(3)
C33 0.028(4) 0.014(4) 0.035(4) 0.007(3) 0.021(3) 0.001(3)
C34 0.017(4) 0.030(5) 0.028(5) 0.008(4) 0.006(4) 0.010(4)
C35 0.013(4) 0.019(4) 0.015(4) 0.002(3) -0.004(3) 0.002(3)
C36 0.014(4) 0.016(4) 0.005(4) -0.001(3) -0.005(3) 0.000(3)
C37 0.003(3) 0.030(5) 0.010(4) 0.000(3) 0.002(3) 0.000(3)
C38 0.012(4) 0.024(5) 0.012(4) 0.007(3) -0.007(3) -0.005(3)
C39 0.012(4) 0.034(5) 0.017(4) -0.003(4) -0.007(3) -0.011(4)
C40 0.017(4) 0.025(5) 0.022(5) -0.006(4) 0.004(3) -0.002(3)
C41 0.035(5) 0.025(5) 0.016(4) 0.006(4) 0.008(4) -0.005(4)
C42 0.013(4) 0.023(5) 0.009(4) -0.004(3) -0.004(3) -0.001(3)
Co2 0.0027(5) 0.0167(7) 0.0033(5) 0.0025(5) -0.0012(4) -0.0001(5)
N7 0.0062(7) 0.0173(8) 0.0068(7) 0.0032(7) -0.0037(6) -0.0007(7)
N8 0.006(3) 0.021(3) 0.005(3) 0.000(2) -0.001(2) 0.001(2)
N9 0.006(3) 0.017(3) 0.007(3) 0.001(2) -0.002(2) 0.002(2)
N10 0.0062(7) 0.0173(8) 0.0068(7) 0.0032(7) -0.0037(6) -0.0007(7)
N11 0.006(3) 0.036(4) 0.004(3) 0.004(3) 0.001(2) -0.005(3)
N12 0.011(3) 0.017(3) 0.002(3) 0.002(2) -0.002(2) -0.001(3)
C43 0.006(2) 0.018(3) 0.008(2) 0.004(2) -0.004(2) -0.001(2)
C44 0.009(2) 0.017(3) 0.008(2) 0.002(2) -0.005(2) -0.002(2)
C45 0.009(3) 0.015(3) 0.007(3) -0.004(3) -0.005(2) 0.001(3)
C46 0.023(4) 0.020(5) 0.010(4) -0.004(3) -0.005(3) -0.002(3)
C47 0.020(4) 0.027(5) 0.008(4) 0.006(3) -0.004(3) 0.004(3)
C48 0.013(3) 0.021(4) 0.012(3) 0.005(3) -0.002(3) -0.006(3)
C49 0.015(3) 0.020(3) 0.008(3) 0.002(2) -0.003(2) -0.006(2)
C50 0.006(2) 0.016(3) 0.006(2) 0.003(2) -0.002(2) -0.001(2)
C51 0.0062(7) 0.0173(8) 0.0068(7) 0.0032(7) -0.0037(6) -0.0007(7)
C52 0.010(3) 0.017(3) 0.020(3) 0.002(3) -0.004(3) -0.002(3)
C53 0.011(4) 0.028(5) 0.047(6) -0.016(4) -0.013(4) 0.008(4)
C54 0.017(4) 0.033(6) 0.034(5) 0.003(4) -0.009(4) 0.017(4)
C55 0.033(5) 0.010(5) 0.045(6) 0.002(4) 0.005(4) 0.008(4)
C56 0.010(3) 0.023(3) 0.015(3) 0.003(3) -0.005(3) 0.001(3)
C57 0.010(3) 0.009(4) 0.008(4) 0.003(3) 0.004(3) -0.001(3)
C58 0.0062(7) 0.0173(8) 0.0068(7) 0.0032(7) -0.0037(6) -0.0007(7)
C59 0.032(5) 0.028(5) 0.046(6) -0.014(4) 0.004(4) -0.016(4)
C60 0.048(6) 0.053(7) 0.016(5) -0.012(4) -0.003(4) -0.005(5)
C61 0.032(5) 0.072(8) 0.012(5) 0.000(5) -0.009(4) -0.020(5)
C62 0.020(5) 0.033(6) 0.051(6) 0.011(5) -0.015(4) -0.017(4)
C63 0.034(5) 0.011(4) 0.038(5) -0.002(4) -0.007(4) -0.001(4)
C64 0.002(3) 0.023(4) 0.006(4) 0.000(3) 0.000(3) -0.002(3)
C65 0.008(3) 0.022(3) 0.005(3) 0.005(2) -0.004(2) -0.006(2)
C66 0.012(3) 0.034(4) 0.008(3) 0.007(3) -0.004(3) 0.001(3)
C67 0.023(4) 0.053(6) 0.012(4) 0.002(4) 0.003(3) 0.022(4)
C68 0.019(4) 0.037(5) 0.004(4) 0.001(3) 0.002(3) 0.007(4)
C69 0.026(4) 0.020(5) 0.009(4) 0.000(3) -0.014(3) 0.001(3)
C70 0.010(3) 0.014(3) 0.009(3) 0.003(3) -0.007(3) -0.005(3)
C71 0.007(3) 0.017(3) 0.008(3) 0.000(3) -0.001(2) -0.001(2)
C72 0.0062(7) 0.0173(8) 0.0068(7) 0.0032(7) -0.0037(6) -0.0007(7)
C73 0.010(3) 0.017(3) 0.018(3) 0.004(3) 0.001(3) 0.000(3)
C74 0.025(5) 0.016(5) 0.036(5) 0.004(4) -0.003(4) 0.000(4)
C75 0.020(4) 0.011(4) 0.033(5) -0.007(4) -0.002(4) 0.005(3)
C76 0.015(4) 0.032(5) 0.018(4) -0.005(4) -0.002(3) -0.001(4)
C77 0.015(3) 0.019(3) 0.013(3) 0.004(3) -0.002(3) 0.005(3)
C78 0.013(4) 0.021(4) 0.007(4) 0.002(3) -0.001(3) 0.000(3)
C79 0.008(3) 0.009(3) 0.019(3) 0.006(2) -0.004(2) -0.001(2)
C80 0.007(3) 0.015(3) 0.023(3) 0.007(3) -0.004(3) 0.002(3)
C81 0.018(4) 0.007(4) 0.034(5) 0.010(4) 0.012(4) 0.004(3)
C82 0.012(4) 0.025(5) 0.032(5) 0.003(4) -0.010(4) -0.006(3)
C83 0.019(4) 0.016(5) 0.025(5) 0.006(3) -0.015(4) -0.004(3)
C84 0.010(3) 0.012(3) 0.018(3) -0.002(3) -0.004(3) 0.001(3)
Cl1 0.0067(8) 0.0337(12) 0.0146(9) 0.0006(8) -0.0048(7) 0.0010(7)
Cl2 0.0144(9) 0.0356(13) 0.0265(11) 0.0072(9) 0.0101(8) 0.0066(8)
Cl3 0.0216(10) 0.0296(12) 0.0269(11) 0.0047(9) -0.0052(8) -0.0059(9)
Cl4 0.0680(17) 0.0167(11) 0.0343(13) 0.0041(9) 0.0136(11) 0.0115(11)
Cl5 0.0137(9) 0.0407(13) 0.0203(10) -0.0063(9) 0.0003(7) -0.0031(9)
Cl6 0.0098(8) 0.0223(10) 0.0162(9) 0.0016(8) -0.0068(7) 0.0033(7)
O1 0.054(4) 0.028(4) 0.016(3) -0.006(3) -0.011(3) 0.011(3)
O2 0.024(3) 0.022(3) 0.020(3) 0.000(2) 0.002(2) -0.010(2)
O3 0.058(5) 0.065(6) 0.039(4) 0.002(4) -0.001(4) -0.002(4)
O4 0.033(4) 0.042(4) 0.025(3) -0.005(3) -0.003(3) 0.009(3)
O5 0.047(10) 0.021(9) 0.020(9) 0.003(7) 0.000(7) -0.003(7)
O6 0.150(9) 0.039(5) 0.050(5) -0.007(4) -0.047(6) 0.032(5)
O7 0.065(8) 0.093(10) 0.029(6) -0.024(6) -0.018(6) 0.054(8)
O8 0.055(5) 0.080(6) 0.027(4) 0.012(4) 0.004(3) 0.024(4)
O9 0.045(4) 0.063(5) 0.033(4) -0.002(3) -0.005(3) 0.010(4)
O10 0.060(5) 0.055(5) 0.042(4) 0.005(4) -0.009(4) -0.005(4)
O11 0.054(5) 0.063(6) 0.054(5) -0.005(4) 0.024(4) -0.011(4)
O12 0.083(7) 0.095(9) 0.166(12) -0.081(8) -0.069(7) 0.029(6)
O13 0.029(3) 0.025(4) 0.040(4) 0.004(3) 0.006(3) 0.006(3)
O14 0.029(3) 0.037(4) 0.014(3) 0.010(3) 0.002(2) 0.001(3)
O15 0.020(3) 0.033(3) 0.015(3) 0.001(2) -0.006(2) -0.006(2)
O16 0.033(4) 0.222(13) 0.030(4) 0.000(6) 0.001(3) -0.049(6)
O17 0.051(4) 0.014(3) 0.014(3) 0.001(2) 0.011(3) -0.008(3)
O18 0.022(3) 0.060(5) 0.025(3) -0.014(3) 0.001(3) -0.005(3)
O19 0.027(3) 0.034(4) 0.029(3) -0.005(3) -0.005(3) 0.015(3)
O20 0.022(3) 0.049(4) 0.014(3) 0.002(3) -0.002(2) -0.011(3)
O21 0.033(3) 0.011(3) 0.007(2) 0.004(2) -0.007(2) -0.008(2)
O22 0.019(3) 0.055(5) 0.036(4) 0.020(3) 0.001(3) -0.006(3)
O23 0.028(3) 0.030(4) 0.018(3) 0.001(2) 0.001(2) -0.009(3)
O24 0.017(3) 0.036(4) 0.025(3) 0.001(3) 0.000(2) 0.008(3)
O25 0.039(4) 0.057(5) 0.019(3) -0.005(3) -0.002(3) 0.025(3)
O26 0.026(3) 0.044(4) 0.022(3) -0.003(3) -0.002(3) 0.002(3)

loop_
_atom_type_symbol
_atom_type_description
_atom_type_scat_dispersion_real
_atom_type_scat_dispersion_imag
_atom_type_scat_source
C C 0.0181 0.0091 'International Tables Vol C Tables 4.2.6.8 and 6.1.1.4'
H H 0.0000 0.0000 'International Tables Vol C Tables 4.2.6.8 and 6.1.1.4'
Cl Cl 0.3639 0.7018 'International Tables Vol C Tables 4.2.6.8 and 6.1.1.4'
Co Co -2.3653 3.6143 'International Tables Vol C Tables 4.2.6.8 and 6.1.1.4'
N N 0.0311 0.0180 'International Tables Vol C Tables 4.2.6.8 and 6.1.1.4'
O O 0.0492 0.0322 'International Tables Vol C Tables 4.2.6.8 and 6.1.1.4'

loop_
_geom_angle_atom_site_label_1
_geom_angle_atom_site_label_2
_geom_angle_atom_site_label_3
_geom_angle
N1 Co1 N4 175.2(3)
N1 Co1 N3 91.4(2)
N4 Co1 N3 84.4(2)
N1 Co1 N5 91.0(2)
N4 Co1 N5 91.4(2)
N3 Co1 N5 92.3(2)
N1 Co1 N2 85.2(2)
N4 Co1 N2 92.7(2)
N3 Co1 N2 90.6(3)
N5 Co1 N2 175.3(3)
N1 Co1 N6 92.1(2)
N4 Co1 N6 92.2(2)
N3 Co1 N6 175.4(3)
N5 Co1 N6 84.7(3)
N2 Co1 N6 92.7(2)
C1 N1 Co1 111.4(4)
C1 N1 H1A 109.3
Co1 N1 H1A 109.3
C1 N1 H1B 109.3
Co1 N1 H1B 109.3
H1A N1 H1B 108.0
C8 N2 Co1 111.0(4)
C8 N2 H2A 109.4
Co1 N2 H2A 109.4
C8 N2 H2B 109.4
Co1 N2 H2B 109.4
H2A N2 H2B 108.0
C15 N3 Co1 112.8(4)
C15 N3 H3A 109.0
Co1 N3 H3A 109.0
C15 N3 H3B 109.0
Co1 N3 H3B 109.0
H3A N3 H3B 107.8
C22 N4 Co1 111.1(4)
C22 N4 H4A 109.4
Co1 N4 H4A 109.4
C22 N4 H4B 109.4
Co1 N4 H4B 109.4
H4A N4 H4B 108.0
C29 N5 Co1 111.9(4)
C29 N5 H5A 109.2
Co1 N5 H5A 109.2
C29 N5 H5B 109.2
Co1 N5 H5B 109.2
H5A N5 H5B 107.9
C36 N6 Co1 112.4(4)
C36 N6 H6A 109.1
Co1 N6 H6A 109.1
C36 N6 H6B 109.1
Co1 N6 H6B 109.1
H6A N6 H6B 107.9
C2 C1 N1 112.4(5)
C2 C1 C8 114.3(6)
N1 C1 C8 106.0(5)
C2 C1 H1 108.0
N1 C1 H1 108.0
C8 C1 H1 108.0
C3 C2 C7 117.8(7)
C3 C2 C1 121.5(7)
C7 C2 C1 120.7(7)
C4 C3 C2 121.2(7)
C4 C3 H3 119.4
C2 C3 H3 119.4
C3 C4 C5 121.6(8)
C3 C4 H4 119.2
C5 C4 H4 119.2
C4 C5 C6 118.9(7)
C4 C5 H5 120.5
C6 C5 H5 120.5
C5 C6 C7 119.4(8)
C5 C6 H6 120.3
C7 C6 H6 120.3
C2 C7 C6 121.1(7)
C2 C7 H7 119.5
C6 C7 H7 119.5
N2 C8 C9 113.5(6)
N2 C8 C1 107.9(6)
C9 C8 C1 110.8(6)
N2 C8 H8 108.2
C9 C8 H8 108.2
C1 C8 H8 108.2
C14 C9 C10 118.4(7)
C14 C9 C8 120.6(7)
C10 C9 C8 120.9(7)
C9 C10 C11 120.6(8)
C9 C10 H10 119.7
C11 C10 H10 119.7
C12 C11 C10 119.6(8)
C12 C11 H11 120.2
C10 C11 H11 120.2
C13 C12 C11 120.2(8)
C13 C12 H12 119.9
C11 C12 H12 119.9
C12 C13 C14 120.8(8)
C12 C13 H13 119.6
C14 C13 H13 119.6
C13 C14 C9 120.4(8)
C13 C14 H14 119.8
C9 C14 H14 119.8
N3 C15 C16 112.0(5)
N3 C15 C22 106.3(6)
C16 C15 C22 112.3(6)
N3 C15 H15 108.7
C16 C15 H15 108.7
C22 C15 H15 108.7
C17 C16 C21 119.0(7)
C17 C16 C15 119.6(6)
C21 C16 C15 121.3(7)
C16 C17 C18 120.9(8)
C16 C17 H17 119.5
C18 C17 H17 119.5
C19 C18 C17 119.4(9)
C19 C18 H18 120.3
C17 C18 H18 120.3
C20 C19 C18 119.0(8)
C20 C19 H19 120.5
C18 C19 H19 120.5
C19 C20 C21 121.7(8)
C19 C20 H20 119.2
C21 C20 H20 119.2
C20 C21 C16 119.9(8)
C20 C21 H21 120.1
C16 C21 H21 120.1
N4 C22 C23 113.6(5)
N4 C22 C15 107.1(6)
C23 C22 C15 112.6(6)
N4 C22 H22 107.8
C23 C22 H22 107.8
C15 C22 H22 107.8
C24 C23 C28 119.9(6)
C24 C23 C22 120.7(6)
C28 C23 C22 119.3(6)
C23 C24 C25 119.4(7)
C23 C24 H24 120.3
C25 C24 H24 120.3
C26 C25 C24 121.5(7)
C26 C25 H25 119.3
C24 C25 H25 119.3
C25 C26 C27 118.6(7)
C25 C26 H26 120.7
C27 C26 H26 120.7
C26 C27 C28 120.3(7)
C26 C27 H27 119.8
C28 C27 H27 119.8
C23 C28 C27 120.3(7)
C23 C28 H28 119.9
C27 C28 H28 119.9
N5 C29 C30 112.6(5)
N5 C29 C36 108.9(6)
C30 C29 C36 113.5(6)
N5 C29 H29 107.2
C30 C29 H29 107.2
C36 C29 H29 107.2
C31 C30 C35 118.2(7)
C31 C30 C29 121.6(7)
C35 C30 C29 120.2(7)
C32 C31 C30 120.0(8)
C32 C31 H31 120.0
C30 C31 H31 120.0
C33 C32 C31 121.4(8)
C33 C32 H32 119.3
C31 C32 H32 119.3
C32 C33 C34 119.1(8)
C32 C33 H33 120.4
C34 C33 H33 120.4
C35 C34 C33 119.2(8)
C35 C34 H34 120.4
C33 C34 H34 120.4
C34 C35 C30 122.0(8)
C34 C35 H35 119.0
C30 C35 H35 119.0
N6 C36 C37 116.1(6)
N6 C36 C29 107.9(6)
C37 C36 C29 111.8(6)
N6 C36 H36 106.8
C37 C36 H36 106.8
C29 C36 H36 106.8
C38 C37 C42 118.4(7)
C38 C37 C36 120.3(7)
C42 C37 C36 121.0(6)
C39 C38 C37 121.4(7)
C39 C38 H38 119.3
C37 C38 H38 119.3
C38 C39 C40 120.8(7)
C38 C39 H39 119.6
C40 C39 H39 119.6
C39 C40 C41 118.1(7)
C39 C40 H40 121.0
C41 C40 H40 121.0
C42 C41 C40 120.0(8)
C42 C41 H41 120.0
C40 C41 H41 120.0
C41 C42 C37 121.4(7)
C41 C42 H42 119.3
C37 C42 H42 119.3
N10 Co2 N9 84.4(2)
N10 Co2 N8 92.2(2)
N9 Co2 N8 90.8(3)
N10 Co2 N12 91.7(2)
N9 Co2 N12 174.7(3)
N8 Co2 N12 92.8(2)
N10 Co2 N11 91.5(2)
N9 Co2 N11 92.2(2)
N8 Co2 N11 175.4(3)
N12 Co2 N11 84.5(3)
N10 Co2 N7 175.1(3)
N9 Co2 N7 91.8(2)
N8 Co2 N7 84.8(2)
N12 Co2 N7 92.3(2)
N11 Co2 N7 91.6(2)
C43 N7 Co2 110.2(4)
C43 N7 H7A 109.6
Co2 N7 H7A 109.6
C43 N7 H7B 109.6
Co2 N7 H7B 109.6
H7A N7 H7B 108.1
C50 N8 Co2 110.9(4)
C50 N8 H8A 109.5
Co2 N8 H8A 109.5
C50 N8 H8B 109.5
Co2 N8 H8B 109.5
H8A N8 H8B 108.1
C57 N9 Co2 111.6(4)
C57 N9 H9A 109.3
Co2 N9 H9A 109.3
C57 N9 H9B 109.3
Co2 N9 H9B 109.3
H9A N9 H9B 108.0
C64 N10 Co2 111.3(4)
C64 N10 H10A 109.4
Co2 N10 H10A 109.4
C64 N10 H10B 109.4
Co2 N10 H10B 109.4
H10A N10 H10B 108.0
C71 N11 Co2 112.2(4)
C71 N11 H11A 109.2
Co2 N11 H11A 109.2
C71 N11 H11B 109.2
Co2 N11 H11B 109.2
H11A N11 H11B 107.9
C78 N12 Co2 112.4(4)
C78 N12 H12A 109.1
Co2 N12 H12A 109.1
C78 N12 H12B 109.1
Co2 N12 H12B 109.1
H12A N12 H12B 107.8
N7 C43 C44 111.6(6)
N7 C43 C50 105.7(5)
C44 C43 C50 112.1(6)
N7 C43 H43 109.1
C44 C43 H43 109.1
C50 C43 H43 109.1
C49 C44 C45 118.7(7)
C49 C44 C43 122.1(6)
C45 C44 C43 119.2(6)
C46 C45 C44 119.8(7)
C46 C45 H45 120.1
C44 C45 H45 120.1
C45 C46 C47 121.5(7)
C45 C46 H46 119.2
C47 C46 H46 119.2
C48 C47 C46 119.0(7)
C48 C47 H47 120.5
C46 C47 H47 120.5
C49 C48 C47 120.7(7)
C49 C48 H48 119.6
C47 C48 H48 119.6
C48 C49 C44 120.2(7)
C48 C49 H49 119.9
C44 C49 H49 119.9
C51 C50 N8 114.4(6)
C51 C50 C43 113.4(6)
N8 C50 C43 105.9(6)
C51 C50 H50 107.6
N8 C50 H50 107.6
C43 C50 H50 107.6
C56 C51 C52 118.3(7)
C56 C51 C50 121.0(6)
C52 C51 C50 120.7(7)
C53 C52 C51 119.1(7)
C53 C52 H52 120.5
C51 C52 H52 120.5
C54 C53 C52 120.2(8)
C54 C53 H53 119.9
C52 C53 H53 119.9
C55 C54 C53 121.4(8)
C55 C54 H54 119.3
C53 C54 H54 119.3
C54 C55 C56 119.6(8)
C54 C55 H55 120.2
C56 C55 H55 120.2
C51 C56 C55 121.1(7)
C51 C56 H56 119.5
C55 C56 H56 119.5
N9 C57 C58 113.6(6)
N9 C57 C64 105.6(6)
C58 C57 C64 112.3(6)
N9 C57 H57 108.4
C58 C57 H57 108.4
C64 C57 H57 108.4
C59 C58 C63 118.7(7)
C59 C58 C57 120.2(7)
C63 C58 C57 120.8(7)
C58 C59 C60 121.1(9)
C58 C59 H59 119.4
C60 C59 H59 119.4
C61 C60 C59 118.6(10)
C61 C60 H60 120.7
C59 C60 H60 120.7
C60 C61 C62 122.3(9)
C60 C61 H61 118.8
C62 C61 H61 118.8
C61 C62 C63 120.4(9)
C61 C62 H62 119.8
C63 C62 H62 119.8
C62 C63 C58 118.9(8)
C62 C63 H63 120.6
C58 C63 H63 120.6
N10 C64 C65 112.3(5)
N10 C64 C57 105.8(5)
C65 C64 C57 115.2(6)
N10 C64 H64 107.7
C65 C64 H64 107.7
C57 C64 H64 107.7
C66 C65 C70 120.1(7)
C66 C65 C64 121.5(6)
C70 C65 C64 118.4(7)
C65 C66 C67 120.7(7)
C65 C66 H66 119.7
C67 C66 H66 119.7
C66 C67 C68 120.2(8)
C66 C67 H67 119.9
C68 C67 H67 119.9
C69 C68 C67 117.8(7)
C69 C68 H68 121.1
C67 C68 H68 121.1
C70 C69 C68 122.4(7)
C70 C69 H69 118.8
C68 C69 H69 118.8
C69 C70 C65 118.6(7)
C69 C70 H70 120.7
C65 C70 H70 120.7
N11 C71 C72 113.0(6)
N11 C71 C78 107.4(6)
C72 C71 C78 111.1(6)
N11 C71 H71 108.4
C72 C71 H71 108.4
C78 C71 H71 108.4
C73 C72 C77 118.4(7)
C73 C72 C71 120.2(6)
C77 C72 C71 121.2(6)
C74 C73 C72 120.3(7)
C74 C73 H73 119.9
C72 C73 H73 119.9
C73 C74 C75 122.4(8)
C73 C74 H74 118.8
C75 C74 H74 118.8
C76 C75 C74 117.1(8)
C76 C75 H75 121.4
C74 C75 H75 121.4
C77 C76 C75 121.8(8)
C77 C76 H76 119.1
C75 C76 H76 119.1
C76 C77 C72 119.9(7)
C76 C77 H77 120.0
C72 C77 H77 120.0
N12 C78 C79 114.3(6)
N12 C78 C71 107.8(6)
C79 C78 C71 111.3(6)
N12 C78 H78 107.7
C79 C78 H78 107.7
C71 C78 H78 107.7
C84 C79 C80 119.0(7)
C84 C79 C78 120.0(7)
C80 C79 C78 120.8(7)
C79 C80 C81 119.2(7)
C79 C80 H80 120.4
C81 C80 H80 120.4
C82 C81 C80 121.7(8)
C82 C81 H81 119.2
C80 C81 H81 119.2
C81 C82 C83 119.8(8)
C81 C82 H82 120.1
C83 C82 H82 120.1
C82 C83 C84 120.1(8)
C82 C83 H83 120.0
C84 C83 H83 120.0
C79 C84 C83 120.2(7)
C79 C84 H84 119.9
C83 C84 H84 119.9
H1C O1 H1D 109.4
H2C O2 H2D 109.4
H3C O3 H3D 109.5
H4C O4 H4D 109.5
H5C O5 H5D 109.5
H6C O6 H6D 109.5
H7C O7 H7D 109.4
H8C O8 H8D 109.4
H9C O9 H9D 109.5
H10C O10 H10D 109.5
H11C O11 H11D 109.5
H12C O12 H12D 109.5
H13A O13 H13B 109.5
H14A O14 H14B 103.0
H14A O14 H14A 0.0
H14B O14 H14A 103.0
H14A O14 H14B 103.0
H14B O14 H14B 0.0
H14A O14 H14B 103.0
H15A O15 H15B 109.5
H16A O16 H16B 109.5
H17A O17 H17B 109.5
H18B O18 H18A 105.7
H18B O18 H18A 105.7
H18A O18 H18A 0.0
H18B O18 H18B 0.0
H18A O18 H18B 105.7
H18A O18 H18B 105.7
H19A O19 H19B 109.5
H20A O20 H20B 109.5
H21A O21 H21B 109.5
H22A O22 H22B 109.4
H23A O23 H23B 109.5
H24A O24 H24A 0.0
H24A O24 H24B 119.2
H24A O24 H24B 119.2
H25A O25 H25B 109.5
H26A O26 H26B 101.0
H26A O26 H26A 0.0
H26B O26 H26A 101.0
H26A O26 H26B 101.0
H26B O26 H26B 0.0
H26A O26 H26B 101.0

loop_
_geom_bond_atom_site_label_1
_geom_bond_atom_site_label_2
_geom_bond_distance
Co1 N1 1.949(5)
Co1 N4 1.954(5)
Co1 N3 1.958(6)
Co1 N5 1.961(6)
Co1 N2 1.963(6)
Co1 N6 1.967(6)
N1 C1 1.508(9)
N1 H1A 0.9200
N1 H1B 0.9200
N2 C8 1.494(9)
N2 H2A 0.9200
N2 H2B 0.9200
N3 C15 1.502(9)
N3 H3A 0.9200
N3 H3B 0.9200
N4 C22 1.475(9)
N4 H4A 0.9200
N4 H4B 0.9200
N5 C29 1.489(9)
N5 H5A 0.9200
N5 H5B 0.9200
N6 C36 1.488(9)
N6 H6A 0.9200
N6 H6B 0.9200
C1 C2 1.502(10)
C1 C8 1.520(10)
C1 H1 1.0000
C2 C3 1.394(10)
C2 C7 1.397(11)
C3 C4 1.357(11)
C3 H3 0.9500
C4 C5 1.379(12)
C4 H4 0.9500
C5 C6 1.396(12)
C5 H5 0.9500
C6 C7 1.396(11)
C6 H6 0.9500
C7 H7 0.9500
C8 C9 1.517(10)
C8 H8 1.0000
C9 C14 1.380(11)
C9 C10 1.389(11)
C10 C11 1.391(12)
C10 H10 0.9500
C11 C12 1.366(13)
C11 H11 0.9500
C12 C13 1.361(13)
C12 H12 0.9500
C13 C14 1.379(12)
C13 H13 0.9500
C14 H14 0.9500
C15 C16 1.519(10)
C15 C22 1.536(10)
C15 H15 1.0000
C16 C17 1.369(11)
C16 C21 1.372(11)
C17 C18 1.392(12)
C17 H17 0.9500
C18 C19 1.375(14)
C18 H18 0.9500
C19 C20 1.365(13)
C19 H19 0.9500
C20 C21 1.370(12)
C20 H20 0.9500
C21 H21 0.9500
C22 C23 1.526(9)
C22 H22 1.0000
C23 C24 1.379(10)
C23 C28 1.382(10)
C24 C25 1.406(10)
C24 H24 0.9500
C25 C26 1.376(11)
C25 H25 0.9500
C26 C27 1.394(11)
C26 H26 0.9500
C27 C28 1.400(11)
C27 H27 0.9500
C28 H28 0.9500
C29 C30 1.493(10)
C29 C36 1.517(10)
C29 H29 1.0000
C30 C31 1.392(11)
C30 C35 1.395(11)
C31 C32 1.386(12)
C31 H31 0.9500
C32 C33 1.383(13)
C32 H32 0.9500
C33 C34 1.396(12)
C33 H33 0.9500
C34 C35 1.381(11)
C34 H34 0.9500
C35 H35 0.9500
C36 C37 1.513(11)
C36 H36 1.0000
C37 C38 1.383(10)
C37 C42 1.389(11)
C38 C39 1.369(11)
C38 H38 0.9500
C39 C40 1.384(12)
C39 H39 0.9500
C40 C41 1.425(12)
C40 H40 0.9500
C41 C42 1.362(12)
C41 H41 0.9500
C42 H42 0.9500
Co2 N10 1.950(6)
Co2 N9 1.955(6)
Co2 N8 1.959(6)
Co2 N12 1.963(6)
Co2 N11 1.973(7)
Co2 N7 1.976(5)
N7 C43 1.501(9)
N7 H7A 0.9200
N7 H7B 0.9200
N8 C50 1.505(9)
N8 H8A 0.9200
N8 H8B 0.9200
N9 C57 1.486(9)
N9 H9A 0.9200
N9 H9B 0.9200
N10 C64 1.495(9)
N10 H10A 0.9200
N10 H10B 0.9200
N11 C71 1.491(10)
N11 H11A 0.9200
N11 H11B 0.9200
N12 C78 1.489(10)
N12 H12A 0.9200
N12 H12B 0.9200
C43 C44 1.519(10)
C43 C50 1.528(10)
C43 H43 1.0000
C44 C49 1.398(11)
C44 C45 1.412(10)
C45 C46 1.361(11)
C45 H45 0.9500
C46 C47 1.385(12)
C46 H46 0.9500
C47 C48 1.385(11)
C47 H47 0.9500
C48 C49 1.377(10)
C48 H48 0.9500
C49 H49 0.9500
C50 C51 1.504(9)
C50 H50 1.0000
C51 C56 1.353(11)
C51 C52 1.413(10)
C52 C53 1.384(11)
C52 H52 0.9500
C53 C54 1.344(13)
C53 H53 0.9500
C54 C55 1.337(13)
C54 H54 0.9500
C55 C56 1.392(11)
C55 H55 0.9500
C56 H56 0.9500
C57 C58 1.495(10)
C57 C64 1.529(10)
C57 H57 1.0000
C58 C59 1.357(12)
C58 C63 1.440(11)
C59 C60 1.421(13)
C59 H59 0.9500
C60 C61 1.353(14)
C60 H60 0.9500
C61 C62 1.359(15)
C61 H61 0.9500
C62 C63 1.386(12)
C62 H62 0.9500
C63 H63 0.9500
C64 C65 1.515(10)
C64 H64 1.0000
C65 C66 1.373(11)
C65 C70 1.397(10)
C66 C67 1.384(11)
C66 H66 0.9500
C67 C68 1.398(11)
C67 H67 0.9500
C68 C69 1.385(11)
C68 H68 0.9500
C69 C70 1.379(11)
C69 H69 0.9500
C70 H70 0.9500
C71 C72 1.512(10)
C71 C78 1.535(10)
C71 H71 1.0000
C72 C73 1.401(10)
C72 C77 1.406(11)
C73 C74 1.359(12)
C73 H73 0.9500
C74 C75 1.399(12)
C74 H74 0.9500
C75 C76 1.389(12)
C75 H75 0.9500
C76 C77 1.382(11)
C76 H76 0.9500
C77 H77 0.9500
C78 C79 1.507(10)
C78 H78 1.0000
C79 C84 1.388(11)
C79 C80 1.396(11)
C80 C81 1.400(11)
C80 H80 0.9500
C81 C82 1.345(12)
C81 H81 0.9500
C82 C83 1.383(12)
C82 H82 0.9500
C83 C84 1.397(11)
C83 H83 0.9500
C84 H84 0.9500
O1 H1C 0.8500
O1 H1D 0.8501
O2 H2C 0.8501
O2 H2D 0.8506
O3 H3C 0.8500
O3 H3D 0.8501
O4 H4C 0.8500
O4 H4D 0.8497
O5 H5C 0.8704
O5 H5D 0.8697
O6 H6C 0.8501
O6 H6D 0.8497
O7 H7C 0.8697
O7 H7D 0.8701
O8 H8C 0.8501
O8 H8D 0.8501
O9 H9C 0.8498
O9 H9D 0.8503
O10 H10C 0.8504
O10 H10D 0.8502
O11 H11C 0.8504
O11 H11D 0.8494
O12 H12C 0.8496
O12 H12D 0.8497
O13 H13A 0.8495
O13 H13B 0.8499
O14 H14A 0.8500
O14 H14B 0.8501
O14 H14A 0.8500
O14 H14B 0.8501
O15 H15A 0.8507
O15 H15B 0.8499
O16 H16A 0.8498
O16 H16B 0.8499
O17 H17A 0.8501
O17 H17B 0.8506
O18 H18B 0.8499
O18 H18A 0.8500
O18 H18A 0.8500
O18 H18B 0.8499
O19 H19A 0.8504
O19 H19B 0.8494
O20 H20A 0.8499
O20 H20B 0.8497
O21 H21A 0.8502
O21 H21B 0.8497
O22 H22A 0.8500
O22 H22B 0.8499
O23 H23A 0.8499
O23 H23B 0.8500
O24 H24A 0.8502
O24 H24A 0.8502
O24 H24B 0.8506
O25 H25A 0.8495
O25 H25B 0.8499
O26 H26A 0.8496
O26 H26B 0.8502
O26 H26A 0.8496
O26 H26B 0.8502

loop_
_geom_torsion_atom_site_label_1
_geom_torsion_atom_site_label_2
_geom_torsion_atom_site_label_3
_geom_torsion_atom_site_label_4
_geom_torsion
N4 Co1 N1 C1 78(3)
N3 Co1 N1 C1 105.5(5)
N5 Co1 N1 C1 -162.2(5)
N2 Co1 N1 C1 15.1(5)
N6 Co1 N1 C1 -77.4(5)
N1 Co1 N2 C8 11.6(5)
N4 Co1 N2 C8 -164.1(5)
N3 Co1 N2 C8 -79.8(5)
N5 Co1 N2 C8 47(3)
N6 Co1 N2 C8 103.5(5)
N1 Co1 N3 C15 -171.2(5)
N4 Co1 N3 C15 6.6(5)
N5 Co1 N3 C15 97.7(5)
N2 Co1 N3 C15 -86.0(5)
N6 Co1 N3 C15 49(3)
N1 Co1 N4 C22 47(3)
N3 Co1 N4 C22 20.0(5)
N5 Co1 N4 C22 -72.1(5)
N2 Co1 N4 C22 110.3(5)
N6 Co1 N4 C22 -156.9(5)
N1 Co1 N5 C29 104.2(5)
N4 Co1 N5 C29 -80.0(5)
N3 Co1 N5 C29 -164.4(5)
N2 Co1 N5 C29 69(3)
N6 Co1 N5 C29 12.1(4)
N1 Co1 N6 C36 -79.3(5)
N4 Co1 N6 C36 102.6(5)
N3 Co1 N6 C36 61(3)
N5 Co1 N6 C36 11.5(5)
N2 Co1 N6 C36 -164.6(5)
Co1 N1 C1 C2 -162.9(5)
Co1 N1 C1 C8 -37.4(6)
N1 C1 C2 C3 -107.6(8)
C8 C1 C2 C3 131.5(7)
N1 C1 C2 C7 71.0(9)
C8 C1 C2 C7 -49.8(9)
C7 C2 C3 C4 1.1(12)
C1 C2 C3 C4 179.8(7)
C2 C3 C4 C5 -0.3(12)
C3 C4 C5 C6 -0.9(12)
C4 C5 C6 C7 1.3(12)
C3 C2 C7 C6 -0.7(12)
C1 C2 C7 C6 -179.4(7)
C5 C6 C7 C2 -0.5(12)
Co1 N2 C8 C9 -158.4(5)
Co1 N2 C8 C1 -35.2(6)
C2 C1 C8 N2 170.4(6)
N1 C1 C8 N2 46.0(7)
C2 C1 C8 C9 -64.9(8)
N1 C1 C8 C9 170.8(6)
N2 C8 C9 C14 -131.8(7)
C1 C8 C9 C14 106.7(8)
N2 C8 C9 C10 51.7(10)
C1 C8 C9 C10 -69.9(9)
C14 C9 C10 C11 0.2(12)
C8 C9 C10 C11 176.8(7)
C9 C10 C11 C12 -1.5(13)
C10 C11 C12 C13 0.5(13)
C11 C12 C13 C14 1.7(13)
C12 C13 C14 C9 -3.1(12)
C10 C9 C14 C13 2.1(12)
C8 C9 C14 C13 -174.5(7)
Co1 N3 C15 C16 -153.1(5)
Co1 N3 C15 C22 -30.0(6)
N3 C15 C16 C17 -139.9(7)
C22 C15 C16 C17 100.6(8)
N3 C15 C16 C21 44.1(9)
C22 C15 C16 C21 -75.5(8)
C21 C16 C17 C18 -0.2(13)
C15 C16 C17 C18 -176.3(8)
C16 C17 C18 C19 -2.6(16)
C17 C18 C19 C20 2.9(15)
C18 C19 C20 C21 -0.5(14)
C19 C20 C21 C16 -2.4(12)
C17 C16 C21 C20 2.7(12)
C15 C16 C21 C20 178.7(7)
Co1 N4 C22 C23 -166.2(5)
Co1 N4 C22 C15 -41.3(6)
N3 C15 C22 N4 44.9(7)
C16 C15 C22 N4 167.8(5)
N3 C15 C22 C23 170.4(5)
C16 C15 C22 C23 -66.7(7)
N4 C22 C23 C24 53.2(9)
C15 C22 C23 C24 -68.7(8)
N4 C22 C23 C28 -122.9(7)
C15 C22 C23 C28 115.3(7)
C28 C23 C24 C25 -1.0(11)
C22 C23 C24 C25 -177.1(6)
C23 C24 C25 C26 0.2(11)
C24 C25 C26 C27 -1.0(11)
C25 C26 C27 C28 2.5(12)
C24 C23 C28 C27 2.6(11)
C22 C23 C28 C27 178.7(7)
C26 C27 C28 C23 -3.4(12)
Co1 N5 C29 C30 -159.2(5)
Co1 N5 C29 C36 -32.5(6)
N5 C29 C30 C31 -122.3(7)
C36 C29 C30 C31 113.5(8)
N5 C29 C30 C35 58.8(9)
C36 C29 C30 C35 -65.5(9)
C35 C30 C31 C32 1.5(11)
C29 C30 C31 C32 -177.5(7)
C30 C31 C32 C33 -2.9(12)
C31 C32 C33 C34 2.5(12)
C32 C33 C34 C35 -0.8(12)
C33 C34 C35 C30 -0.5(12)
C31 C30 C35 C34 0.2(11)
C29 C30 C35 C34 179.2(7)
Co1 N6 C36 C37 -158.1(5)
Co1 N6 C36 C29 -31.7(6)
N5 C29 C36 N6 40.7(7)
C30 C29 C36 N6 167.0(6)
N5 C29 C36 C37 169.6(6)
C30 C29 C36 C37 -64.1(8)
N6 C36 C37 C38 54.8(9)
C29 C36 C37 C38 -69.7(9)
N6 C36 C37 C42 -131.5(7)
C29 C36 C37 C42 104.0(8)
C42 C37 C38 C39 -0.2(11)
C36 C37 C38 C39 173.6(7)
C37 C38 C39 C40 0.7(12)
C38 C39 C40 C41 -0.5(12)
C39 C40 C41 C42 -0.1(12)
C40 C41 C42 C37 0.6(12)
C38 C37 C42 C41 -0.4(11)
C36 C37 C42 C41 -174.2(7)
N10 Co2 N7 C43 68(3)
N9 Co2 N7 C43 106.5(5)
N8 Co2 N7 C43 15.9(5)
N12 Co2 N7 C43 -76.7(5)
N11 Co2 N7 C43 -161.3(5)
N10 Co2 N8 C50 -162.6(5)
N9 Co2 N8 C50 -78.2(5)
N12 Co2 N8 C50 105.6(5)
N11 Co2 N8 C50 52(3)
N7 Co2 N8 C50 13.5(5)
N10 Co2 N9 C57 14.7(5)
N8 Co2 N9 C57 -77.4(5)
N12 Co2 N9 C57 56(3)
N11 Co2 N9 C57 106.1(5)
N7 Co2 N9 C57 -162.2(5)
N9 Co2 N10 C64 14.3(5)
N8 Co2 N10 C64 104.8(5)
N12 Co2 N10 C64 -162.3(5)
N11 Co2 N10 C64 -77.8(5)
N7 Co2 N10 C64 53(3)
N10 Co2 N11 C71 -78.7(5)
N9 Co2 N11 C71 -163.1(5)
N8 Co2 N11 C71 67(3)
N12 Co2 N11 C71 12.8(5)
N7 Co2 N11 C71 105.0(5)
N10 Co2 N12 C78 103.7(5)
N9 Co2 N12 C78 63(3)
N8 Co2 N12 C78 -164.0(5)
N11 Co2 N12 C78 12.3(5)
N7 Co2 N12 C78 -79.1(5)
Co2 N7 C43 C44 -162.8(5)
Co2 N7 C43 C50 -40.8(6)
N7 C43 C44 C49 72.2(9)
C50 C43 C44 C49 -46.1(9)
N7 C43 C44 C45 -108.0(7)
C50 C43 C44 C45 133.8(7)
C49 C44 C45 C46 0.1(11)
C43 C44 C45 C46 -179.8(7)
C44 C45 C46 C47 1.0(11)
C45 C46 C47 C48 -1.4(12)
C46 C47 C48 C49 0.8(12)
C47 C48 C49 C44 0.3(12)
C45 C44 C49 C48 -0.7(11)
C43 C44 C49 C48 179.1(7)
Co2 N8 C50 C51 -164.7(5)
Co2 N8 C50 C43 -39.1(6)
N7 C43 C50 C51 177.0(6)
C44 C43 C50 C51 -61.3(8)
N7 C43 C50 N8 50.8(6)
C44 C43 C50 N8 172.5(5)
N8 C50 C51 C56 -123.3(7)
C43 C50 C51 C56 115.2(8)
N8 C50 C51 C52 59.3(9)
C43 C50 C51 C52 -62.2(9)
C56 C51 C52 C53 -0.4(11)
C50 C51 C52 C53 177.1(7)
C51 C52 C53 C54 4.5(13)
C52 C53 C54 C55 -6.8(15)
C53 C54 C55 C56 4.8(14)
C52 C51 C56 C55 -1.5(12)
C50 C51 C56 C55 -179.0(7)
C54 C55 C56 C51 -0.6(13)
Co2 N9 C57 C58 -162.6(5)
Co2 N9 C57 C64 -39.1(6)
N9 C57 C58 C59 -146.4(8)
C64 C57 C58 C59 93.9(9)
N9 C57 C58 C63 39.7(9)
C64 C57 C58 C63 -80.0(8)
C63 C58 C59 C60 -2.4(13)
C57 C58 C59 C60 -176.5(8)
C58 C59 C60 C61 1.2(15)
C59 C60 C61 C62 0.1(15)
C60 C61 C62 C63 0.0(15)
C61 C62 C63 C58 -1.3(14)
C59 C58 C63 C62 2.5(12)
C57 C58 C63 C62 176.5(8)
Co2 N10 C64 C65 -165.3(5)
Co2 N10 C64 C57 -38.8(6)
N9 C57 C64 N10 49.1(7)
C58 C57 C64 N10 173.4(6)
N9 C57 C64 C65 173.8(5)
C58 C57 C64 C65 -61.9(8)
N10 C64 C65 C66 60.7(9)
C57 C64 C65 C66 -60.5(9)
N10 C64 C65 C70 -118.3(7)
C57 C64 C65 C70 120.4(7)
C70 C65 C66 C67 -1.8(12)
C64 C65 C66 C67 179.1(8)
C65 C66 C67 C68 4.5(14)
C66 C67 C68 C69 -5.3(14)
C67 C68 C69 C70 3.7(13)
C68 C69 C70 C65 -1.1(12)
C66 C65 C70 C69 0.1(11)
C64 C65 C70 C69 179.2(7)
Co2 N11 C71 C72 -156.7(5)
Co2 N11 C71 C78 -33.9(6)
N11 C71 C72 C73 -134.5(7)
C78 C71 C72 C73 104.8(7)
N11 C71 C72 C77 50.7(9)
C78 C71 C72 C77 -70.1(8)
C77 C72 C73 C74 0.5(11)
C71 C72 C73 C74 -174.5(7)
C72 C73 C74 C75 1.0(12)
C73 C74 C75 C76 -1.7(12)
C74 C75 C76 C77 0.9(12)
C75 C76 C77 C72 0.5(12)
C73 C72 C77 C76 -1.2(11)
C71 C72 C77 C76 173.8(7)
Co2 N12 C78 C79 -158.0(5)
Co2 N12 C78 C71 -33.6(6)
N11 C71 C78 N12 42.7(7)
C72 C71 C78 N12 166.7(5)
N11 C71 C78 C79 168.8(6)
C72 C71 C78 C79 -67.2(8)
N12 C78 C79 C84 -137.6(7)
C71 C78 C79 C84 99.9(8)
N12 C78 C79 C80 48.4(9)
C71 C78 C79 C80 -74.1(8)
C84 C79 C80 C81 0.6(10)
C78 C79 C80 C81 174.7(7)
C79 C80 C81 C82 -1.4(12)
C80 C81 C82 C83 2.4(12)
C81 C82 C83 C84 -2.5(11)
C80 C79 C84 C83 -0.8(10)
C78 C79 C84 C83 -174.9(6)
C82 C83 C84 C79 1.8(11)
